data_2202975
loop_
_publ_author_name
'Katarzyna Baranowska'
'Jaroslaw Chojnacki'
'Wieslaw Wojnowski'
'Barbara Becker'

_publ_section_title
;
 Sperminium bis(tri-<i>tert</i>-butoxysilanethiolate)--2-propanol (1/2)
;
_journal_issue 12
_journal_name_full 'Acta Crystallographica Section E'
_journal_page_first o2022
_journal_page_last o2024
_journal_paper_doi 10.1107/S1600536803026722
_journal_volume 59
_journal_year 2003
_chemical_formula_iupac '0.5C10 H28 N4 2+ , C12 H27 O3 S Si - , C3 H8 O'
_chemical_formula_moiety '0.5C10 H28 N4 2+ , C12 H27 O3 S Si - , C3 H8 O'
_chemical_formula_sum 'C20 H49 N2 O4 S Si'
_chemical_formula_weight 441.76
_chemical_melting_point .357E-305
_chemical_name_systematic
;
Sperminium tri-tert-butoxysilanethiolate--2-propanol (1/2)
;
_space_group_IT_number 2
_symmetry_cell_setting triclinic
_symmetry_space_group_name_Hall '-P 1'
_symmetry_space_group_name_H-M 'P -1'
_atom_sites_solution_hydrogens geom
_atom_sites_solution_primary direct
_atom_sites_solution_secondary difmap
_cell_angle_alpha 102.08(3)
_cell_angle_beta 108.64(3)
_cell_angle_gamma 109.65(3)
_cell_formula_units_Z 2
_cell_length_a 9.419(2)
_cell_length_b 12.970(3)
_cell_length_c 13.525(3)
_cell_measurement_reflns_used 65
_cell_measurement_temperature 200(2)
_cell_measurement_theta_max 31.9
_cell_measurement_theta_min 5.9
_cell_volume 1378.4(8)
_computing_cell_refinement 'KM-4 Software'
_computing_data_collection 'KM-4 Software (Kuma Diffraction, 1996)'
_computing_data_reduction 'DATAPROC (Ga\/ldecki et al., 1996)'
_computing_molecular_graphics 'RESVIEW (Schwenk, 1998)'
_computing_publication_material SHELXL97
_computing_structure_refinement 'SHELXL97 (Sheldrick, 1997)'
_computing_structure_solution 'SHELXS97 (Sheldrick, 1997)'
_diffrn_ambient_temperature 200(2)
_diffrn_measured_fraction_theta_full 0.877
_diffrn_measured_fraction_theta_max 0.877
_diffrn_measurement_device_type 'Kuma KM-4'
_diffrn_measurement_method \w/2\q
_diffrn_radiation_monochromator graphite
_diffrn_radiation_source 'fine-focus sealed tube'
_diffrn_radiation_type MoK\a
_diffrn_radiation_wavelength 0.71073
_diffrn_reflns_av_R_equivalents 0.020
_diffrn_reflns_av_sigmaI/netI 0.048
_diffrn_reflns_limit_h_max 10
_diffrn_reflns_limit_h_min -10
_diffrn_reflns_limit_k_max 14
_diffrn_reflns_limit_k_min 0
_diffrn_reflns_limit_l_max 15
_diffrn_reflns_limit_l_min -15
_diffrn_reflns_number 4475
_diffrn_reflns_theta_full 24.99
_diffrn_reflns_theta_max 24.99
_diffrn_reflns_theta_min 1.70
_diffrn_standards_decay_% 0.76
_diffrn_standards_interval_count 200
_diffrn_standards_number 3
_exptl_absorpt_coefficient_mu 0.185
_exptl_absorpt_correction_type none
_exptl_crystal_colour colourless
_exptl_crystal_density_diffrn 1.064
_exptl_crystal_density_meas ?
_exptl_crystal_density_method 'not measured'
_exptl_crystal_description block
_exptl_crystal_F_000 490
_exptl_crystal_size_max 0.40
_exptl_crystal_size_mid 0.30
_exptl_crystal_size_min 0.20
_refine_diff_density_max 0.31
_refine_diff_density_min -0.25
_refine_ls_extinction_method none
_refine_ls_goodness_of_fit_ref 1.004
_refine_ls_hydrogen_treatment mixed
_refine_ls_matrix_type full
_refine_ls_number_parameters 310
_refine_ls_number_reflns 4254
_refine_ls_number_restraints 0
_refine_ls_restrained_S_all 1.004
_refine_ls_R_factor_all 0.079
_refine_ls_R_factor_gt 0.035
_refine_ls_shift/su_max 0.000
_refine_ls_shift/su_mean 0.000
_refine_ls_structure_factor_coef Fsqd
_refine_ls_weighting_details 'calc w = 1/[\s^2^(Fo^2^)+(0.0913P)^2^] where P=(Fo^2^+2Fc^2^)/3'
_refine_ls_weighting_scheme calc
_refine_ls_wR_factor_gt 0.101
_refine_ls_wR_factor_ref 0.131
_reflns_number_gt 2954
_reflns_number_total 4254
_reflns_threshold_expression I>2\s(I)
_cod_data_source_file wn6197.cif
_cod_data_source_block I
_cod_depositor_comments
;
The following automatic conversions were performed:

'_exptl_crystal_density_meas' value 'not measured' was changed to '?'
- the value is perceived as not measured.

Automatic conversion script
Id: cif_fix_values 3008 2015-01-20 13:52:24Z robertas 
;
_cod_database_code 2202975
_cod_database_fobs_code 2202975

loop_
_symmetry_equiv_pos_as_xyz
'x, y, z'
'-x, -y, -z'

loop_
_atom_site_label
_atom_site_fract_x
_atom_site_fract_y
_atom_site_fract_z
_atom_site_U_iso_or_equiv
_atom_site_adp_type
_atom_site_calc_flag
_atom_site_refinement_flags
_atom_site_occupancy
_atom_site_disorder_assembly
_atom_site_disorder_group
_atom_site_type_symbol
S1 0.21329(8) -0.00162(5) 0.67539(5) 0.03494(18) Uani d . 1 . . S
Si1 0.26241(7) 0.16469(5) 0.76819(5) 0.02835(18) Uani d . 1 . . Si
O1 0.18356(19) 0.17199(14) 0.85918(13) 0.0362(4) Uani d . 1 . . O
O2 0.1698(2) 0.21534(13) 0.67887(13) 0.0349(4) Uani d . 1 A . O
O3 0.45939(19) 0.25478(14) 0.83847(14) 0.0382(4) Uani d . 1 . . O
C10 0.2407(3) 0.1747(2) 0.9725(2) 0.0387(6) Uani d . 1 . . C
C11 0.0925(4) 0.1560(3) 1.0005(3) 0.0612(8) Uani d . 1 . . C
H11A 0.0548 0.2163 0.9897 0.092 Uiso calc R 1 . . H
H11B 0.1249 0.1611 1.0785 0.092 Uiso calc R 1 . . H
H11C 0.0019 0.0784 0.9516 0.092 Uiso calc R 1 . . H
C12 0.2959(4) 0.0791(3) 0.9815(2) 0.0602(8) Uani d . 1 . . C
H12A 0.2039 0.0030 0.9301 0.090 Uiso calc R 1 . . H
H12B 0.3290 0.0796 1.0581 0.090 Uiso calc R 1 . . H
H12C 0.3907 0.0926 0.9621 0.090 Uiso calc R 1 . . H
C13 0.3806(4) 0.2945(3) 1.0501(2) 0.0590(8) Uani d . 1 . . C
H13A 0.4774 0.3072 1.0331 0.088 Uiso calc R 1 . . H
H13B 0.4111 0.2985 1.1277 0.088 Uiso calc R 1 . . H
H13C 0.3434 0.3551 1.0396 0.088 Uiso calc R 1 . . H
C20 0.1548(3) 0.3243(2) 0.6926(2) 0.0370(6) Uani d . 1 . . C
C21 0.0173(9) 0.3149(5) 0.7231(9) 0.081(3) Uani d P 0.628(9) A 1 C
H21A 0.0355 0.2942 0.7903 0.121 Uiso calc PR 0.628(9) A 1 H
H21B -0.0871 0.2542 0.6618 0.121 Uiso calc PR 0.628(9) A 1 H
H21C 0.0110 0.3902 0.7379 0.121 Uiso calc PR 0.628(9) A 1 H
C22 0.1195(10) 0.3393(5) 0.5786(5) 0.074(3) Uani d P 0.628(9) A 1 C
H22A 0.1143 0.4143 0.5838 0.112 Uiso calc PR 0.628(9) A 1 H
H22B 0.0131 0.2753 0.5225 0.112 Uiso calc PR 0.628(9) A 1 H
H22C 0.2088 0.3378 0.5568 0.112 Uiso calc PR 0.628(9) A 1 H
C23 0.3189(7) 0.4288(4) 0.7784(6) 0.066(2) Uani d P 0.628(9) A 1 C
H23A 0.3421 0.4237 0.8527 0.099 Uiso calc PR 0.628(9) A 1 H
H23B 0.3097 0.5019 0.7787 0.099 Uiso calc PR 0.628(9) A 1 H
H23C 0.4097 0.4275 0.7583 0.099 Uiso calc PR 0.628(9) A 1 H
C21A 0.146(2) 0.3733(12) 0.8010(10) 0.091(6) Uani d P 0.372(9) A 2 C
H21D 0.2484 0.3899 0.8639 0.137 Uiso calc PR 0.372(9) A 2 H
H21E 0.0503 0.3159 0.8048 0.137 Uiso calc PR 0.372(9) A 2 H
H21F 0.1330 0.4457 0.8046 0.137 Uiso calc PR 0.372(9) A 2 H
C22A -0.0129(15) 0.2965(8) 0.5975(9) 0.072(4) Uani d P 0.372(9) A 2 C
H22D -0.1050 0.2446 0.6085 0.109 Uiso calc PR 0.372(9) A 2 H
H22E -0.0168 0.2580 0.5255 0.109 Uiso calc PR 0.372(9) A 2 H
H22F -0.0228 0.3695 0.5984 0.109 Uiso calc PR 0.372(9) A 2 H
C23A 0.2907(14) 0.4019(9) 0.6772(16) 0.089(6) Uani d P 0.372(9) A 2 C
H23D 0.2735 0.3725 0.5994 0.134 Uiso calc PR 0.372(9) A 2 H
H23E 0.3957 0.4053 0.7265 0.134 Uiso calc PR 0.372(9) A 2 H
H23F 0.2952 0.4805 0.6952 0.134 Uiso calc PR 0.372(9) A 2 H
C30 0.6101(3) 0.2684(2) 0.8273(2) 0.0432(6) Uani d . 1 . . C
C31 0.7362(3) 0.3943(3) 0.9005(3) 0.0676(9) Uani d . 1 . . C
H31A 0.6982 0.4482 0.8719 0.101 Uiso calc R 1 . . H
H31B 0.8443 0.4073 0.8995 0.101 Uiso calc R 1 . . H
H31C 0.7471 0.4082 0.9772 0.101 Uiso calc R 1 . . H
C32 0.5841(4) 0.2455(3) 0.7077(3) 0.0663(9) Uani d . 1 . . C
H32A 0.5076 0.1630 0.6631 0.100 Uiso calc R 1 . . H
H32B 0.6910 0.2630 0.7033 0.100 Uiso calc R 1 . . H
H32C 0.5367 0.2954 0.6788 0.100 Uiso calc R 1 . . H
C33 0.6677(4) 0.1848(3) 0.8710(3) 0.0695(10) Uani d . 1 . . C
H33A 0.6853 0.2019 0.9492 0.104 Uiso calc R 1 . . H
H33B 0.7723 0.1941 0.8656 0.104 Uiso calc R 1 . . H
H33C 0.5829 0.1042 0.8267 0.104 Uiso calc R 1 . . H
N1 0.1851(3) 0.0889(2) 0.4654(2) 0.0400(5) Uani d . 1 . . N
H1A 0.083(4) 0.078(3) 0.431(3) 0.060 Uiso d . 1 . . H
H1B 0.256(4) 0.165(3) 0.478(2) 0.060 Uiso d . 1 . . H
H1C 0.193(4) 0.071(3) 0.533(3) 0.060 Uiso d . 1 . . H
C40 0.2255(3) 0.0128(2) 0.3921(2) 0.0476(7) Uani d . 1 . . C
H40A 0.1344 -0.0675 0.3579 0.057 Uiso calc R 1 . . H
H40B 0.3285 0.0094 0.4376 0.057 Uiso calc R 1 . . H
C41 0.2494(4) 0.0562(2) 0.3021(2) 0.0497(7) Uani d . 1 . . C
H41A 0.1526 0.0703 0.2640 0.060 Uiso calc R 1 . . H
H41B 0.2511 -0.0059 0.2463 0.060 Uiso calc R 1 . . H
C42 0.4059(4) 0.1669(3) 0.3419(3) 0.0533(7) Uani d . 1 . . C
H42A 0.5033 0.1549 0.3829 0.064 Uiso calc R 1 . . H
H42B 0.4183 0.1848 0.2766 0.064 Uiso calc R 1 . . H
N2 0.4027(3) 0.26657(19) 0.41528(19) 0.0428(5) Uani d . 1 . . N
H2A 0.323(4) 0.280(3) 0.375(2) 0.051 Uiso d . 1 . . H
C43 0.5589(4) 0.3725(2) 0.4566(3) 0.0551(8) Uani d . 1 . . C
H43A 0.5766 0.3884 0.3920 0.066 Uiso calc R 1 . . H
H43B 0.6523 0.3578 0.4997 0.066 Uiso calc R 1 . . H
C44 0.5621(3) 0.4795(2) 0.5295(3) 0.0521(8) Uani d . 1 . . C
H44A 0.6752 0.5442 0.5612 0.062 Uiso calc R 1 . . H
H44B 0.5402 0.4622 0.5925 0.062 Uiso calc R 1 . . H
C1 1.0323(4) 0.3760(3) 0.2083(3) 0.0666(9) Uani d . 1 . . C
H1D 1.1168 0.3622 0.1876 0.100 Uiso calc R 1 . . H
H1E 1.0871 0.4399 0.2806 0.100 Uiso calc R 1 . . H
H1F 0.9655 0.3973 0.1514 0.100 Uiso calc R 1 . . H
C2 0.9218(4) 0.2671(3) 0.2162(3) 0.0554(8) Uani d . 1 . . C
H2 0.8559 0.2062 0.1396 0.083 Uiso calc R 1 . . H
C3 0.8038(5) 0.2854(4) 0.2603(5) 0.1141(19) Uani d . 1 . . C
H3A 0.8660 0.3435 0.3362 0.171 Uiso calc R 1 . . H
H3B 0.7319 0.2112 0.2616 0.171 Uiso calc R 1 . . H
H3C 0.7353 0.3135 0.2123 0.171 Uiso calc R 1 . . H
O4 1.0236(2) 0.22653(18) 0.28346(18) 0.0536(5) Uani d . 1 . . O
H4A 0.958(4) 0.163(3) 0.283(3) 0.064 Uiso d . 1 . . H

loop_
_atom_site_aniso_label
_atom_site_aniso_U_11
_atom_site_aniso_U_22
_atom_site_aniso_U_33
_atom_site_aniso_U_12
_atom_site_aniso_U_13
_atom_site_aniso_U_23
S1 0.0404(4) 0.0269(3) 0.0361(4) 0.0148(3) 0.0148(3) 0.0106(2)
Si1 0.0287(4) 0.0253(3) 0.0295(4) 0.0105(3) 0.0122(3) 0.0093(2)
O1 0.0338(9) 0.0428(9) 0.0304(9) 0.0140(7) 0.0151(7) 0.0120(7)
O2 0.0445(10) 0.0283(8) 0.0337(9) 0.0198(7) 0.0142(7) 0.0112(7)
O3 0.0280(9) 0.0351(9) 0.0434(10) 0.0083(7) 0.0156(7) 0.0071(7)
C10 0.0390(14) 0.0440(14) 0.0284(13) 0.0139(11) 0.0142(10) 0.0113(11)
C11 0.0584(19) 0.084(2) 0.0437(18) 0.0251(17) 0.0306(14) 0.0222(16)
C12 0.087(2) 0.066(2) 0.0431(17) 0.0442(18) 0.0292(16) 0.0284(15)
C13 0.0581(19) 0.0536(17) 0.0386(16) 0.0086(14) 0.0129(14) 0.0047(13)
C20 0.0416(14) 0.0265(12) 0.0473(16) 0.0179(10) 0.0190(12) 0.0156(10)
C21 0.077(5) 0.043(3) 0.164(10) 0.039(3) 0.081(6) 0.045(4)
C22 0.114(7) 0.058(3) 0.070(4) 0.055(4) 0.034(4) 0.035(3)
C23 0.058(3) 0.032(3) 0.082(5) 0.013(2) 0.009(3) 0.012(3)
C21A 0.194(18) 0.082(9) 0.075(8) 0.110(12) 0.085(10) 0.045(7)
C22A 0.088(8) 0.052(5) 0.070(7) 0.047(5) 0.006(6) 0.024(4)
C23A 0.075(8) 0.050(6) 0.189(19) 0.036(6) 0.081(11) 0.074(9)
C30 0.0264(13) 0.0514(16) 0.0463(16) 0.0150(11) 0.0130(11) 0.0142(12)
C31 0.0322(16) 0.060(2) 0.083(2) 0.0030(14) 0.0192(15) 0.0102(17)
C32 0.0410(17) 0.095(3) 0.057(2) 0.0191(16) 0.0279(15) 0.0227(17)
C33 0.0512(19) 0.073(2) 0.075(2) 0.0353(17) 0.0087(16) 0.0225(18)
N1 0.0340(12) 0.0419(12) 0.0361(13) 0.0077(10) 0.0151(10) 0.0136(10)
C40 0.0421(15) 0.0334(14) 0.0576(18) 0.0128(11) 0.0167(13) 0.0111(12)
C41 0.0521(17) 0.0476(16) 0.0419(16) 0.0208(13) 0.0205(13) 0.0027(12)
C42 0.0543(18) 0.0605(18) 0.0535(18) 0.0221(14) 0.0349(14) 0.0214(14)
N2 0.0396(13) 0.0402(12) 0.0486(14) 0.0134(10) 0.0207(10) 0.0190(10)
C43 0.0441(16) 0.0475(16) 0.071(2) 0.0097(13) 0.0269(14) 0.0284(14)
C44 0.0408(16) 0.0424(16) 0.0580(19) 0.0054(12) 0.0139(13) 0.0221(13)
C1 0.087(2) 0.0499(18) 0.070(2) 0.0329(17) 0.0313(19) 0.0320(16)
C2 0.0555(18) 0.0463(16) 0.0620(19) 0.0256(14) 0.0134(14) 0.0273(14)
C3 0.094(3) 0.129(4) 0.212(6) 0.087(3) 0.096(4) 0.119(4)
O4 0.0481(12) 0.0513(12) 0.0731(14) 0.0264(10) 0.0245(10) 0.0376(11)

loop_
_atom_type_symbol
_atom_type_description
_atom_type_scat_dispersion_real
_atom_type_scat_dispersion_imag
_atom_type_scat_source
C C 0.0033 0.0016 'International Tables Vol C Tables 4.2.6.8 and 6.1.1.4'
H H 0.0000 0.0000 'International Tables Vol C Tables 4.2.6.8 and 6.1.1.4'
N N 0.0061 0.0033 'International Tables Vol C Tables 4.2.6.8 and 6.1.1.4'
O O 0.0106 0.0060 'International Tables Vol C Tables 4.2.6.8 and 6.1.1.4'
Si Si 0.0817 0.0704 'International Tables Vol C Tables 4.2.6.8 and 6.1.1.4'
S S 0.1246 0.1234 'International Tables Vol C Tables 4.2.6.8 and 6.1.1.4'

loop_
_geom_angle_atom_site_label_1
_geom_angle_atom_site_label_2
_geom_angle_atom_site_label_3
_geom_angle_site_symmetry_1
_geom_angle_site_symmetry_3
_geom_angle
_geom_angle_publ_flag
O1 Si1 O3 . . 105.01(9) no
O1 Si1 O2 . . 104.59(9) no
O3 Si1 O2 . . 110.09(9) no
O1 Si1 S1 . . 115.78(7) yes
O3 Si1 S1 . . 114.98(8) yes
O2 Si1 S1 . . 105.90(7) yes
C10 O1 Si1 . . 132.71(15) no
C20 O2 Si1 . . 132.42(15) no
C30 O3 Si1 . . 136.31(16) no
O1 C10 C12 . . 110.5(2) no
O1 C10 C11 . . 105.3(2) no
C12 C10 C11 . . 111.0(3) no
O1 C10 C13 . . 109.8(2) no
C12 C10 C13 . . 111.2(2) no
C11 C10 C13 . . 108.8(2) no
C10 C11 H11A . . 109.5 no
C10 C11 H11B . . 109.5 no
H11A C11 H11B . . 109.5 no
C10 C11 H11C . . 109.5 no
H11A C11 H11C . . 109.5 no
H11B C11 H11C . . 109.5 no
C10 C12 H12A . . 109.5 no
C10 C12 H12B . . 109.5 no
H12A C12 H12B . . 109.5 no
C10 C12 H12C . . 109.5 no
H12A C12 H12C . . 109.5 no
H12B C12 H12C . . 109.5 no
C10 C13 H13A . . 109.5 no
C10 C13 H13B . . 109.5 no
H13A C13 H13B . . 109.5 no
C10 C13 H13C . . 109.5 no
H13A C13 H13C . . 109.5 no
H13B C13 H13C . . 109.5 no
C23A C20 O2 . . 106.1(4) no
C23A C20 C21 . . 145.0(5) no
O2 C20 C21 . . 108.7(3) no
C23A C20 C21A . . 114.5(9) no
O2 C20 C21A . . 113.3(4) no
O2 C20 C23 . . 111.3(3) no
C21 C20 C23 . . 112.2(4) no
C21A C20 C23 . . 67.8(7) no
C23A C20 C22 . . 61.4(7) no
O2 C20 C22 . . 105.7(3) no
C21 C20 C22 . . 111.2(5) no
C21A C20 C22 . . 139.7(5) no
C23 C20 C22 . . 107.5(4) no
C23A C20 C22A . . 109.6(8) no
O2 C20 C22A . . 106.6(4) no
C21A C20 C22A . . 106.6(8) no
C23 C20 C22A . . 140.6(4) no
C20 C21 H21A . . 109.5 no
C20 C21 H21B . . 109.5 no
C20 C21 H21C . . 109.5 no
C20 C22 H22A . . 109.5 no
C20 C22 H22B . . 109.5 no
C20 C22 H22C . . 109.5 no
C20 C23 H23A . . 109.5 no
C20 C23 H23B . . 109.5 no
C20 C23 H23C . . 109.5 no
C20 C21A H21D . . 109.5 no
C20 C21A H21E . . 109.5 no
H21D C21A H21E . . 109.5 no
C20 C21A H21F . . 109.5 no
H21D C21A H21F . . 109.5 no
H21E C21A H21F . . 109.5 no
C20 C22A H22D . . 109.5 no
C20 C22A H22E . . 109.5 no
H22D C22A H22E . . 109.5 no
C20 C22A H22F . . 109.5 no
H22D C22A H22F . . 109.5 no
H22E C22A H22F . . 109.5 no
C20 C23A H23D . . 109.5 no
C20 C23A H23E . . 109.5 no
H23D C23A H23E . . 109.5 no
C20 C23A H23F . . 109.5 no
H23D C23A H23F . . 109.5 no
H23E C23A H23F . . 109.5 no
O3 C30 C32 . . 111.1(2) no
O3 C30 C33 . . 108.2(2) no
C32 C30 C33 . . 110.8(3) no
O3 C30 C31 . . 105.9(2) no
C32 C30 C31 . . 111.0(3) no
C33 C30 C31 . . 109.7(2) no
C30 C31 H31A . . 109.5 no
C30 C31 H31B . . 109.5 no
H31A C31 H31B . . 109.5 no
C30 C31 H31C . . 109.5 no
H31A C31 H31C . . 109.5 no
H31B C31 H31C . . 109.5 no
C30 C32 H32A . . 109.5 no
C30 C32 H32B . . 109.5 no
H32A C32 H32B . . 109.5 no
C30 C32 H32C . . 109.5 no
H32A C32 H32C . . 109.5 no
H32B C32 H32C . . 109.5 no
C30 C33 H33A . . 109.5 no
C30 C33 H33B . . 109.5 no
H33A C33 H33B . . 109.5 no
C30 C33 H33C . . 109.5 no
H33A C33 H33C . . 109.5 no
H33B C33 H33C . . 109.5 no
C40 N1 H1A . . 110(2) no
C40 N1 H1B . . 105.1(19) no
H1A N1 H1B . . 109(3) no
C40 N1 H1C . . 112.2(18) no
H1A N1 H1C . . 106(3) no
H1B N1 H1C . . 115(2) no
N1 C40 C41 . . 112.0(2) yes
N1 C40 H40A . . 109.2 no
C41 C40 H40A . . 109.2 no
N1 C40 H40B . . 109.2 no
C41 C40 H40B . . 109.2 no
H40A C40 H40B . . 107.9 no
C40 C41 C42 . . 114.5(2) yes
C40 C41 H41A . . 108.6 no
C42 C41 H41A . . 108.6 no
C40 C41 H41B . . 108.6 no
C42 C41 H41B . . 108.6 no
H41A C41 H41B . . 107.6 no
N2 C42 C41 . . 111.5(2) yes
N2 C42 H42A . . 109.3 no
C41 C42 H42A . . 109.3 no
N2 C42 H42B . . 109.3 no
C41 C42 H42B . . 109.3 no
H42A C42 H42B . . 108.0 no
C43 N2 C42 . . 110.6(2) yes
C43 N2 H2A . . 108(2) no
C42 N2 H2A . . 107(2) no
N2 C43 C44 . . 113.5(2) yes
N2 C43 H43A . . 108.9 no
C44 C43 H43A . . 108.9 no
N2 C43 H43B . . 108.9 no
C44 C43 H43B . . 108.9 no
H43A C43 H43B . . 107.7 no
C43 C44 C44 . 2_666 114.7(3) yes
C43 C44 H44A . . 108.6 no
C44 C44 H44A 2_666 . 108.6 no
C43 C44 H44B . . 108.6 no
C44 C44 H44B 2_666 . 108.6 no
H44A C44 H44B . . 107.6 no
C2 C1 H1D . . 109.5 no
C2 C1 H1E . . 109.5 no
H1D C1 H1E . . 109.5 no
C2 C1 H1F . . 109.5 no
H1D C1 H1F . . 109.5 no
H1E C1 H1F . . 109.5 no
O4 C2 C3 . . 111.3(3) no
O4 C2 C1 . . 108.3(3) no
C3 C2 C1 . . 112.6(3) no
O4 C2 H2 . . 108.2 no
C3 C2 H2 . . 108.2 no
C1 C2 H2 . . 108.2 no
C2 C3 H3A . . 109.5 no
C2 C3 H3B . . 109.5 no
H3A C3 H3B . . 109.5 no
C2 C3 H3C . . 109.5 no
H3A C3 H3C . . 109.5 no
H3B C3 H3C . . 109.5 no
C2 O4 H4A . . 106(2) no

loop_
_geom_bond_atom_site_label_1
_geom_bond_atom_site_label_2
_geom_bond_site_symmetry_2
_geom_bond_distance
_geom_bond_publ_flag
S1 Si1 . 2.0657(12) yes
Si1 O1 . 1.6302(18) yes
Si1 O3 . 1.6312(19) yes
Si1 O2 . 1.6418(17) yes
O1 C10 . 1.441(3) no
O2 C20 . 1.446(3) no
O3 C30 . 1.431(3) no
C10 C12 . 1.510(4) no
C10 C11 . 1.517(4) no
C10 C13 . 1.520(4) no
C11 H11A . 0.9800 no
C11 H11B . 0.9800 no
C11 H11C . 0.9800 no
C12 H12A . 0.9800 no
C12 H12B . 0.9800 no
C12 H12C . 0.9800 no
C13 H13A . 0.9800 no
C13 H13B . 0.9800 no
C13 H13C . 0.9800 no
C20 C23A . 1.445(9) no
C20 C21 . 1.456(6) no
C20 C21A . 1.512(9) no
C20 C23 . 1.537(5) no
C20 C22 . 1.539(6) no
C20 C22A . 1.550(9) no
C21 H21A . 0.9800 no
C21 H21B . 0.9800 no
C21 H21C . 0.9800 no
C22 H22A . 0.9800 no
C22 H22B . 0.9800 no
C22 H22C . 0.9800 no
C23 H23A . 0.9800 no
C23 H23B . 0.9800 no
C23 H23C . 0.9800 no
C21A H21D . 0.9800 no
C21A H21E . 0.9800 no
C21A H21F . 0.9800 no
C22A H22D . 0.9800 no
C22A H22E . 0.9800 no
C22A H22F . 0.9800 no
C23A H23D . 0.9800 no
C23A H23E . 0.9800 no
C23A H23F . 0.9800 no
C30 C32 . 1.503(4) no
C30 C33 . 1.510(4) no
C30 C31 . 1.524(4) no
C31 H31A . 0.9800 no
C31 H31B . 0.9800 no
C31 H31C . 0.9800 no
C32 H32A . 0.9800 no
C32 H32B . 0.9800 no
C32 H32C . 0.9800 no
C33 H33A . 0.9800 no
C33 H33B . 0.9800 no
C33 H33C . 0.9800 no
N1 C40 . 1.479(3) yes
N1 H1A . 0.87(3) no
N1 H1B . 0.93(3) no
N1 H1C . 0.98(3) no
C40 C41 . 1.492(4) no
C40 H40A . 0.9900 no
C40 H40B . 0.9900 no
C41 C42 . 1.507(4) no
C41 H41A . 0.9900 no
C41 H41B . 0.9900 no
C42 N2 . 1.472(4) yes
C42 H42A . 0.9900 no
C42 H42B . 0.9900 no
N2 C43 . 1.469(3) yes
N2 H2A . 0.87(3) no
C43 C44 . 1.510(4) no
C43 H43A . 0.9900 no
C43 H43B . 0.9900 no
C44 C44 2_666 1.512(6) no
C44 H44A . 0.9900 no
C44 H44B . 0.9900 no
C1 C2 . 1.496(4) no
C1 H1D . 0.9800 no
C1 H1E . 0.9800 no
C1 H1F . 0.9800 no
C2 O4 . 1.416(3) no
C2 C3 . 1.479(5) no
C2 H2 . 1.0000 no
C3 H3A . 0.9800 no
C3 H3B . 0.9800 no
C3 H3C . 0.9800 no
O4 H4A . 0.84(3) no

loop_
_geom_hbond_atom_site_label_D
_geom_hbond_atom_site_label_H
_geom_hbond_atom_site_label_A
_geom_hbond_site_symmetry_A
_geom_hbond_distance_DH
_geom_hbond_distance_HA
_geom_hbond_distance_DA
_geom_hbond_angle_DHA
N1 H1A S1 2_556 0.87(3) 2.41(3) 3.265(3) 167(3)
N1 H1B N2 . 0.93(3) 2.09(3) 2.887(3) 144(3)
N1 H1C S1 . 0.98(3) 2.30(3) 3.262(3) 169(3)
N2 H2A O4 1_455 0.87(3) 2.46(3) 3.239(3) 150(3)
O4 H4A S1 2_656 0.84(3) 2.48(3) 3.301(2) 167(3)
